data_4338949
loop_
_publ_author_name
'Chakrabarty, Rajesh'
'Bora, Sanchay J.'
'Das, Birinchi K.'

_publ_section_title
;
 Synthesis, structure, spectral and electrochemical properties, and
 catalytic use of cobalt(III)-oxo cubane clusters.
;
_journal_issue 22
_journal_name_full 'Inorganic chemistry'
_journal_page_first 9450
_journal_page_last 9462
_journal_paper_doi 10.1021/ic7011759
_journal_volume 46
_journal_year 2007
_chemical_formula_moiety 'C32 H40 Co4 N4 O15'
_chemical_formula_sum 'C32 H34 Co4 N4 O15'
_chemical_formula_weight 961.72
_chemical_name_systematic
;
tetrakis(m\-oxo)tetrakis(m\-acetato)tetrakis(4-methylpyridine) tetracobalt(III) 3H~2~O
;
_space_group_IT_number 58
_symmetry_cell_setting orthorhombic
_symmetry_space_group_name_Hall '-P 2 2n'
_symmetry_space_group_name_H-M 'P n n m'
_atom_sites_solution_hydrogens geom
_atom_sites_solution_primary direct
_atom_sites_solution_secondary difmap
_cell_angle_alpha 90.00
_cell_angle_beta 90.00
_cell_angle_gamma 90.00
_cell_formula_units_Z 4
_cell_length_a 16.733(2)
_cell_length_b 17.510(2)
_cell_length_c 13.1904(18)
_cell_measurement_temperature 293(2)
_cell_measurement_theta_max 28.1
_cell_measurement_theta_min 1.7
_cell_volume 3864.7(8)
_computing_cell_refinement 'Bruker SMART'
_computing_data_collection 'Bruker SMART'
_computing_data_reduction 'Bruker SAINT'
_computing_molecular_graphics 'ORTEP-3 (Farrugia, 1999)'
_computing_publication_material 'WindowsXP Professional, Wordpad'
_computing_structure_refinement 'SHELXL-97 (Sheldrick, 1997)'
_computing_structure_solution 'Ditrect, 'SHELXL-97 (Sheldrick, 1997)'
_diffrn_ambient_temperature 293(2)
_diffrn_measured_fraction_theta_full 0.941
_diffrn_measured_fraction_theta_max 0.941
_diffrn_measurement_device_type 'Bruker AXS CCD'
_diffrn_radiation_monochromator graphite
_diffrn_radiation_source 'fine-focus sealed tube'
_diffrn_radiation_type MoK\a
_diffrn_radiation_wavelength 0.71073
_diffrn_reflns_av_R_equivalents 0.0972
_diffrn_reflns_av_sigmaI/netI 0.0937
_diffrn_reflns_limit_h_max 21
_diffrn_reflns_limit_h_min -19
_diffrn_reflns_limit_k_max 18
_diffrn_reflns_limit_k_min -22
_diffrn_reflns_limit_l_max 14
_diffrn_reflns_limit_l_min -17
_diffrn_reflns_number 21687
_diffrn_reflns_theta_full 28.14
_diffrn_reflns_theta_max 28.14
_diffrn_reflns_theta_min 1.68
_exptl_absorpt_coefficient_mu 1.759
_exptl_absorpt_correction_T_max 0.8167
_exptl_absorpt_correction_T_min 0.6387
_exptl_absorpt_process_details 'SADABS: Blessing, R. (1995), Acta Cryst., A51, 33'
_exptl_crystal_colour 'dark green'
_exptl_crystal_density_diffrn 1.633
_exptl_crystal_density_method 'not measured'
_exptl_crystal_description prism
_exptl_crystal_F_000 1928
_exptl_crystal_size_max 0.28
_exptl_crystal_size_mid 0.18
_exptl_crystal_size_min 0.12
_refine_diff_density_max 2.572
_refine_diff_density_min -1.188
_refine_diff_density_rms 0.240
_refine_ls_extinction_method none
_refine_ls_goodness_of_fit_ref 1.069
_refine_ls_hydrogen_treatment mixed
_refine_ls_matrix_type full
_refine_ls_number_parameters 270
_refine_ls_number_reflns 4653
_refine_ls_number_restraints 0
_refine_ls_restrained_S_all 1.069
_refine_ls_R_factor_all 0.1548
_refine_ls_R_factor_gt 0.0824
_refine_ls_shift/su_max 0.000
_refine_ls_shift/su_mean 0.000
_refine_ls_structure_factor_coef Fsqd
_refine_ls_weighting_details 'calc w=1/[\s^2^(Fo^2^)+(0.1418P)^2^+0.0000P] where P=(Fo^2^+2Fc^2^)/3'
_refine_ls_weighting_scheme calc
_refine_ls_wR_factor_gt 0.1986
_refine_ls_wR_factor_ref 0.2504
_reflns_number_gt 2569
_reflns_number_total 4653
_reflns_threshold_expression >2sigma(I)
_cod_data_source_file ic7011759.cif
_cod_data_source_block 1b-3H2O
_cod_original_cell_volume 3864.7(9)
_cod_original_sg_symbol_H-M Pnnm
_cod_database_code 4338949

loop_
_symmetry_equiv_pos_as_xyz
'x, y, z'
'-x, -y, z'
'x+1/2, -y+1/2, -z+1/2'
'-x+1/2, y+1/2, -z+1/2'
'-x, -y, -z'
'x, y, -z'
'-x-1/2, y-1/2, z-1/2'
'x-1/2, -y-1/2, z-1/2'

loop_
_atom_site_label
_atom_site_type_symbol
_atom_site_fract_x
_atom_site_fract_y
_atom_site_fract_z
_atom_site_U_iso_or_equiv
_atom_site_adp_type
_atom_site_occupancy
_atom_site_symmetry_multiplicity
_atom_site_calc_flag
_atom_site_refinement_flags
Co1 Co 0.23549(6) 0.09734(5) 0.10685(7) 0.0289(3) Uani 1 1 d .
Co2 Co 0.30693(8) 0.21033(6) 0.0000 0.0295(4) Uani 1 2 d S
Co3 Co 0.13998(8) 0.19155(7) 0.0000 0.0311(4) Uani 1 2 d S
O1 O 0.3098(4) 0.1038(3) 0.0000 0.0244(13) Uani 1 2 d S
O2 O 0.2238(3) 0.2023(2) 0.0929(3) 0.0264(10) Uani 1 1 d .
O3 O 0.1624(4) 0.0880(3) 0.0000 0.0266(13) Uani 1 2 d S
O4 O 0.3214(3) 0.1160(3) 0.2045(3) 0.0349(11) Uani 1 1 d .
O5 O 0.3857(3) 0.2070(2) 0.1103(3) 0.0358(11) Uani 1 1 d .
O6 O 0.1474(3) 0.0973(2) 0.2036(3) 0.0325(10) Uani 1 1 d .
O7 O 0.0642(3) 0.1723(3) 0.1113(3) 0.0387(12) Uani 1 1 d .
N1 N 0.2496(3) -0.0132(3) 0.1229(4) 0.0317(13) Uani 1 1 d .
N2 N 0.3125(5) 0.3228(4) 0.0000 0.0337(19) Uani 1 2 d S
N3 N 0.1203(5) 0.3010(4) 0.0000 0.037(2) Uani 1 2 d S
C1 C 0.3775(4) 0.1629(4) 0.1875(6) 0.0373(17) Uani 1 1 d .
C2 C 0.4446(5) 0.1652(5) 0.2627(6) 0.063(3) Uani 1 1 d .
H2A H 0.4326 0.2018 0.3147 0.095 Uiso 1 1 calc R
H2B H 0.4931 0.1797 0.2288 0.095 Uiso 1 1 calc R
H2C H 0.4512 0.1156 0.2926 0.095 Uiso 1 1 calc R
C3 C 0.0821(5) 0.1308(4) 0.1865(5) 0.0372(17) Uani 1 1 d .
C4 C 0.0171(5) 0.1193(5) 0.2647(6) 0.055(2) Uani 1 1 d .
H4A H 0.0283 0.0743 0.3036 0.083 Uiso 1 1 calc R
H4B H -0.0334 0.1136 0.2311 0.083 Uiso 1 1 calc R
H4C H 0.0152 0.1628 0.3089 0.083 Uiso 1 1 calc R
C5 C 0.3222(5) -0.0448(4) 0.1290(6) 0.0425(18) Uani 1 1 d .
H5 H 0.3668 -0.0131 0.1279 0.051 Uiso 1 1 calc R
C6 C 0.3332(5) -0.1212(4) 0.1367(6) 0.049(2) Uani 1 1 d .
H6 H 0.3849 -0.1406 0.1402 0.058 Uiso 1 1 calc R
C7 C 0.2690(5) -0.1709(4) 0.1394(6) 0.045(2) Uani 1 1 d .
C8 C 0.1942(6) -0.1383(4) 0.1329(6) 0.051(2) Uani 1 1 d .
H8 H 0.1488 -0.1690 0.1338 0.061 Uiso 1 1 calc R
C9 C 0.1867(5) -0.0598(4) 0.1251(6) 0.0426(19) Uani 1 1 d .
H9 H 0.1358 -0.0387 0.1212 0.051 Uiso 1 1 calc R
C10 C 0.2795(6) -0.2555(4) 0.1454(7) 0.069(3) Uani 1 1 d .
H10A H 0.2830 -0.2707 0.2152 0.103 Uiso 1 1 calc R
H10B H 0.3276 -0.2699 0.1107 0.103 Uiso 1 1 calc R
H10C H 0.2346 -0.2803 0.1143 0.103 Uiso 1 1 calc R
C11 C 0.3180(5) 0.3620(4) 0.0864(6) 0.046(2) Uani 1 1 d .
H11 H 0.3144 0.3355 0.1473 0.055 Uiso 1 1 calc R
C12 C 0.3285(5) 0.4393(4) 0.0893(6) 0.051(2) Uani 1 1 d .
H12 H 0.3318 0.4642 0.1513 0.061 Uiso 1 1 calc R
C13 C 0.3344(7) 0.4806(5) 0.0000 0.044(3) Uani 1 2 d S
C14 C 0.3461(11) 0.5679(7) 0.0000 0.088(5) Uani 1 2 d S
C15 C 0.1182(5) 0.3418(4) 0.0869(6) 0.044(2) Uani 1 1 d .
H15 H 0.1185 0.3156 0.1483 0.053 Uiso 1 1 calc R
C16 C 0.1159(5) 0.4194(4) 0.0886(6) 0.050(2) Uani 1 1 d .
H16 H 0.1143 0.4448 0.1504 0.060 Uiso 1 1 calc R
C17 C 0.1157(7) 0.4606(6) 0.0000 0.048(3) Uani 1 2 d S
C18 C 0.1184(10) 0.5476(6) 0.0000 0.079(5) Uani 1 2 d S
O1W O 0.5305(6) 0.2470(7) 0.0000 0.107(4) Uani 1 2 d S
O2W O 0.4740(6) 0.0753(5) 0.0000 0.107(4) Uani 1 2 d S
O3W O 0.0000 0.0000 0.0368(16) 0.115(9) Uiso 0.50 2 d SP
O4W O -0.066(2) 0.247(2) 0.0000 0.204(16) Uiso 0.50 2 d SP

loop_
_atom_site_aniso_label
_atom_site_aniso_U_11
_atom_site_aniso_U_22
_atom_site_aniso_U_33
_atom_site_aniso_U_23
_atom_site_aniso_U_13
_atom_site_aniso_U_12
Co1 0.0478(6) 0.0125(4) 0.0263(5) 0.0018(3) -0.0002(4) 0.0025(4)
Co2 0.0511(9) 0.0119(6) 0.0255(7) 0.000 0.000 0.0001(5)
Co3 0.0506(9) 0.0154(6) 0.0272(7) 0.000 0.000 0.0066(5)
O1 0.036(4) 0.014(3) 0.023(3) 0.000 0.000 -0.003(2)
O2 0.035(3) 0.019(2) 0.025(2) -0.0028(18) -0.0005(18) 0.0026(17)
O3 0.037(4) 0.017(3) 0.026(3) 0.000 0.000 0.001(2)
O4 0.050(3) 0.028(2) 0.026(2) 0.003(2) -0.006(2) 0.002(2)
O5 0.054(3) 0.020(2) 0.034(3) 0.000(2) -0.005(2) -0.002(2)
O6 0.047(3) 0.024(2) 0.026(2) 0.0014(19) 0.003(2) 0.001(2)
O7 0.054(3) 0.028(3) 0.035(3) 0.001(2) 0.004(2) 0.003(2)
N1 0.047(4) 0.023(3) 0.025(3) 0.001(2) 0.003(2) -0.002(2)
N2 0.053(5) 0.018(4) 0.030(4) 0.000 0.000 0.004(3)
N3 0.052(6) 0.025(4) 0.035(5) 0.000 0.000 0.000(4)
C1 0.055(5) 0.016(3) 0.042(4) -0.004(3) -0.005(3) 0.002(3)
C2 0.091(7) 0.046(5) 0.053(6) 0.010(4) -0.024(5) -0.015(5)
C3 0.054(5) 0.026(3) 0.032(4) -0.005(3) 0.000(3) -0.002(3)
C4 0.060(6) 0.047(5) 0.058(5) 0.006(4) 0.004(4) 0.000(4)
C5 0.053(5) 0.026(4) 0.049(5) 0.004(3) -0.003(4) 0.005(3)
C6 0.071(6) 0.027(4) 0.048(5) 0.009(3) 0.002(4) 0.014(4)
C7 0.090(6) 0.021(3) 0.026(4) 0.008(3) 0.006(4) 0.008(4)
C8 0.081(6) 0.023(4) 0.049(5) 0.004(3) 0.007(4) -0.010(4)
C9 0.057(5) 0.023(3) 0.047(5) 0.007(3) 0.003(4) 0.000(3)
C10 0.128(9) 0.014(4) 0.064(6) 0.007(4) 0.025(6) 0.012(4)
C11 0.086(6) 0.022(4) 0.030(4) 0.002(3) 0.001(4) 0.004(4)
C12 0.094(7) 0.021(4) 0.038(5) -0.007(3) -0.003(4) 0.002(4)
C13 0.069(8) 0.011(4) 0.051(7) 0.000 0.000 0.000(4)
C14 0.169(17) 0.018(6) 0.078(10) 0.000 0.000 -0.017(8)
C15 0.068(6) 0.030(4) 0.034(4) 0.000(3) 0.006(4) 0.016(4)
C16 0.088(7) 0.027(4) 0.035(4) -0.007(3) 0.002(4) 0.011(4)
C17 0.069(8) 0.024(5) 0.052(7) 0.000 0.000 0.004(5)
C18 0.134(13) 0.016(5) 0.086(11) 0.000 0.000 -0.001(7)
O1W 0.077(8) 0.117(10) 0.126(10) 0.000 0.000 -0.022(7)
O2W 0.076(7) 0.046(6) 0.199(13) 0.000 0.000 0.023(5)

loop_
_atom_type_symbol
_atom_type_description
_atom_type_scat_dispersion_real
_atom_type_scat_dispersion_imag
_atom_type_scat_source
C C 0.0033 0.0016 'International Tables Vol C Tables 4.2.6.8 and 6.1.1.4'
H H 0.0000 0.0000 'International Tables Vol C Tables 4.2.6.8 and 6.1.1.4'
N N 0.0061 0.0033 'International Tables Vol C Tables 4.2.6.8 and 6.1.1.4'
O O 0.0106 0.0060 'International Tables Vol C Tables 4.2.6.8 and 6.1.1.4'
Co Co 0.3494 0.9721 'International Tables Vol C Tables 4.2.6.8 and 6.1.1.4'

loop_
_geom_angle_atom_site_label_1
_geom_angle_atom_site_label_2
_geom_angle_atom_site_label_3
_geom_angle
_geom_angle_site_symmetry_1
_geom_angle_site_symmetry_3
O2 Co1 O3 86.7(2) . .
O2 Co1 O1 86.3(2) . .
O3 Co1 O1 82.7(2) . .
O2 Co1 O6 89.16(18) . .
O3 Co1 O6 89.93(19) . .
O1 Co1 O6 171.6(2) . .
O2 Co1 O4 88.70(18) . .
O3 Co1 O4 171.5(2) . .
O1 Co1 O4 89.8(2) . .
O6 Co1 O4 97.2(2) . .
O2 Co1 N1 179.0(2) . .
O3 Co1 N1 94.2(2) . .
O1 Co1 N1 93.5(2) . .
O6 Co1 N1 91.2(2) . .
O4 Co1 N1 90.3(2) . .
O2 Co1 Co3 43.94(13) . .
O3 Co1 Co3 43.32(17) . .
O1 Co1 Co3 87.89(16) . .
O6 Co1 Co3 83.93(13) . .
O4 Co1 Co3 132.63(14) . .
N1 Co1 Co3 137.05(17) . .
O2 Co1 Co2 43.29(13) . .
O3 Co1 Co2 87.72(15) . .
O1 Co1 Co2 43.49(16) . .
O6 Co1 Co2 132.44(13) . .
O4 Co1 Co2 84.03(14) . .
N1 Co1 Co2 136.40(16) . .
Co3 Co1 Co2 62.76(4) . .
O2 Co1 Co1 84.32(14) . 6
O3 Co1 Co1 41.20(14) . 6
O1 Co1 Co1 41.54(14) . 6
O6 Co1 Co1 130.89(13) . 6
O4 Co1 Co1 131.13(14) . 6
N1 Co1 Co1 96.19(16) . 6
Co3 Co1 Co1 58.47(2) . 6
Co2 Co1 Co1 58.63(2) . 6
O2 Co2 O2 82.5(3) 6 .
O2 Co2 O1 86.77(19) 6 .
O2 Co2 O1 86.77(19) . .
O2 Co2 O5 171.16(19) 6 .
O2 Co2 O5 90.7(2) . .
O1 Co2 O5 87.30(18) . .
O2 Co2 O5 90.7(2) 6 6
O2 Co2 O5 171.16(19) . 6
O1 Co2 O5 87.30(18) . 6
O5 Co2 O5 95.6(3) . 6
O2 Co2 N2 96.4(2) 6 .
O2 Co2 N2 96.4(2) . .
O1 Co2 N2 175.8(3) . .
O5 Co2 N2 89.9(2) . .
O5 Co2 N2 89.9(2) 6 .
O2 Co2 Co1 43.21(13) 6 6
O2 Co2 Co1 87.56(14) . 6
O1 Co2 Co1 44.02(13) . 6
O5 Co2 Co1 131.32(13) . 6
O5 Co2 Co1 83.63(13) 6 6
N2 Co2 Co1 138.66(16) . 6
O2 Co2 Co1 87.56(14) 6 .
O2 Co2 Co1 43.21(13) . .
O1 Co2 Co1 44.02(13) . .
O5 Co2 Co1 83.63(13) . .
O5 Co2 Co1 131.32(13) 6 .
N2 Co2 Co1 138.66(16) . .
Co1 Co2 Co1 62.75(5) 6 .
O2 Co2 Co3 41.24(13) 6 .
O2 Co2 Co3 41.24(13) . .
O1 Co2 Co3 84.77(19) . .
O5 Co2 Co3 131.53(14) . .
O5 Co2 Co3 131.53(14) 6 .
N2 Co2 Co3 99.4(3) . .
Co1 Co2 Co3 58.40(4) 6 .
Co1 Co2 Co3 58.40(4) . .
O3 Co3 O2 86.93(19) . .
O3 Co3 O2 86.93(19) . 6
O2 Co3 O2 81.8(3) . 6
O3 Co3 N3 178.1(3) . .
O2 Co3 N3 91.6(2) . .
O2 Co3 N3 91.6(2) 6 .
O3 Co3 O7 87.85(18) . 6
O2 Co3 O7 171.06(19) . 6
O2 Co3 O7 90.67(19) 6 6
N3 Co3 O7 93.4(2) . 6
O3 Co3 O7 87.85(18) . .
O2 Co3 O7 90.67(19) . .
O2 Co3 O7 171.06(19) 6 .
N3 Co3 O7 93.4(2) . .
O7 Co3 O7 96.4(3) 6 .
O3 Co3 Co1 43.98(12) . .
O2 Co3 Co1 43.50(13) . .
O2 Co3 Co1 87.69(14) 6 .
N3 Co3 Co1 134.73(17) . .
O7 Co3 Co1 131.82(14) 6 .
O7 Co3 Co1 83.52(14) . .
O3 Co3 Co1 43.98(12) . 6
O2 Co3 Co1 87.69(14) . 6
O2 Co3 Co1 43.50(13) 6 6
N3 Co3 Co1 134.73(17) . 6
O7 Co3 Co1 83.52(14) 6 6
O7 Co3 Co1 131.82(14) . 6
Co1 Co3 Co1 63.07(5) . 6
O3 Co3 Co2 85.02(19) . .
O2 Co3 Co2 40.92(13) . .
O2 Co3 Co2 40.92(13) 6 .
N3 Co3 Co2 93.0(3) . .
O7 Co3 Co2 131.29(14) 6 .
O7 Co3 Co2 131.29(14) . .
Co1 Co3 Co2 58.84(4) . .
Co1 Co3 Co2 58.84(4) 6 .
Co2 O1 Co1 92.5(2) . 6
Co2 O1 Co1 92.5(2) . .
Co1 O1 Co1 96.9(3) 6 .
Co1 O2 Co2 93.51(19) . .
Co1 O2 Co3 92.56(19) . .
Co2 O2 Co3 97.8(2) . .
Co3 O3 Co1 92.7(2) . .
Co3 O3 Co1 92.7(2) . 6
Co1 O3 Co1 97.6(3) . 6
C1 O4 Co1 122.4(4) . .
C1 O5 Co2 122.2(4) . .
C3 O6 Co1 122.6(4) . .
C3 O7 Co3 122.0(5) . .
C9 N1 C5 117.6(6) . .
C9 N1 Co1 120.8(5) . .
C5 N1 Co1 121.6(5) . .
C11 N2 C11 117.5(8) . 6
C11 N2 Co2 121.1(4) . .
C11 N2 Co2 121.1(4) 6 .
C15 N3 C15 116.1(8) . 6
C15 N3 Co3 121.7(4) . .
C15 N3 Co3 121.7(4) 6 .
O4 C1 O5 127.5(7) . .
O4 C1 C2 117.1(6) . .
O5 C1 C2 115.3(6) . .
C1 C2 H2A 109.5 . .
C1 C2 H2B 109.5 . .
H2A C2 H2B 109.5 . .
C1 C2 H2C 109.5 . .
H2A C2 H2C 109.5 . .
H2B C2 H2C 109.5 . .
O6 C3 O7 127.8(7) . .
O6 C3 C4 116.1(6) . .
O7 C3 C4 116.1(7) . .
C3 C4 H4A 109.5 . .
C3 C4 H4B 109.5 . .
H4A C4 H4B 109.5 . .
C3 C4 H4C 109.5 . .
H4A C4 H4C 109.5 . .
H4B C4 H4C 109.5 . .
N1 C5 C6 122.5(7) . .
N1 C5 H5 118.8 . .
C6 C5 H5 118.8 . .
C5 C6 C7 121.2(8) . .
C5 C6 H6 119.4 . .
C7 C6 H6 119.4 . .
C8 C7 C6 116.3(7) . .
C8 C7 C10 121.4(8) . .
C6 C7 C10 122.3(8) . .
C7 C8 C9 119.9(8) . .
C7 C8 H8 120.1 . .
C9 C8 H8 120.1 . .
N1 C9 C8 122.6(8) . .
N1 C9 H9 118.7 . .
C8 C9 H9 118.7 . .
C7 C10 H10A 109.5 . .
C7 C10 H10B 109.5 . .
H10A C10 H10B 109.5 . .
C7 C10 H10C 109.5 . .
H10A C10 H10C 109.5 . .
H10B C10 H10C 109.5 . .
N2 C11 C12 122.9(7) . .
N2 C11 H11 118.6 . .
C12 C11 H11 118.6 . .
C11 C12 C13 120.3(7) . .
C11 C12 H12 119.9 . .
C13 C12 H12 119.9 . .
C12 C13 C12 116.3(8) 6 .
C12 C13 C14 121.9(4) 6 .
C12 C13 C14 121.9(4) . .
N3 C15 C16 122.9(7) . .
N3 C15 H15 118.6 . .
C16 C15 H15 118.6 . .
C15 C16 C17 120.8(7) . .
C15 C16 H16 119.6 . .
C17 C16 H16 119.6 . .
C16 C17 C16 116.6(9) . 6
C16 C17 C18 121.7(5) . .
C16 C17 C18 121.7(5) 6 .

loop_
_geom_bond_atom_site_label_1
_geom_bond_atom_site_label_2
_geom_bond_distance
_geom_bond_site_symmetry_2
Co1 O2 1.857(4) .
Co1 O3 1.873(4) .
Co1 O1 1.883(4) .
Co1 O6 1.950(4) .
Co1 O4 1.958(5) .
Co1 N1 1.961(6) .
Co1 Co3 2.6948(13) .
Co1 Co2 2.7073(13) .
Co1 Co1 2.8188(18) 6
Co2 O2 1.860(4) 6
Co2 O2 1.860(4) .
Co2 O1 1.865(5) .
Co2 O5 1.965(5) .
Co2 O5 1.965(5) 6
Co2 N2 1.972(7) .
Co2 Co1 2.7073(13) 6
Co2 Co3 2.813(2) .
Co3 O3 1.851(6) .
Co3 O2 1.872(4) .
Co3 O2 1.872(4) 6
Co3 N3 1.944(8) .
Co3 O7 1.969(5) 6
Co3 O7 1.969(5) .
Co3 Co1 2.6948(13) 6
O1 Co1 1.883(4) 6
O3 Co1 1.873(4) 6
O4 C1 1.267(8) .
O5 C1 1.285(8) .
O6 C3 1.260(8) .
O7 C3 1.266(8) .
N1 C9 1.332(9) .
N1 C5 1.337(9) .
N2 C11 1.333(8) .
N2 C11 1.333(8) 6
N3 C15 1.351(8) .
N3 C15 1.351(8) 6
C1 C2 1.498(10) .
C2 H2A 0.9600 .
C2 H2B 0.9600 .
C2 H2C 0.9600 .
C3 C4 1.511(10) .
C4 H4A 0.9600 .
C4 H4B 0.9600 .
C4 H4C 0.9600 .
C5 C6 1.354(9) .
C5 H5 0.9300 .
C6 C7 1.384(11) .
C6 H6 0.9300 .
C7 C8 1.378(12) .
C7 C10 1.494(10) .
C8 C9 1.384(9) .
C8 H8 0.9300 .
C9 H9 0.9300 .
C10 H10A 0.9600 .
C10 H10B 0.9600 .
C10 H10C 0.9600 .
C11 C12 1.365(9) .
C11 H11 0.9300 .
C12 C13 1.386(9) .
C12 H12 0.9300 .
C13 C12 1.386(9) 6
C13 C14 1.541(14) .
C15 C16 1.359(9) .
C15 H15 0.9300 .
C16 C17 1.374(9) .
C16 H16 0.9300 .
C17 C16 1.374(9) 6
C17 C18 1.525(14) .
O3W O3W 0.97(4) 5
